data_4035669
loop_
_publ_author_name
'Brotin, Thierry'
'Jeanneau, Erwann'
'Berthault, Patrick'
'L\'eonce, Estelle'
'Pitrat, Delphine'
'Mulatier, Jean-Christophe'

_publ_section_title
;
 Synthesis of Cryptophane-B: Crystal Structure and Study of Its Complex
 with Xenon.
;
_journal_issue 23
_journal_name_full 'The Journal of organic chemistry'
_journal_page_first 14465
_journal_page_last 14471
_journal_paper_doi 10.1021/acs.joc.8b02246
_journal_volume 83
_journal_year 2018
_chemical_formula_moiety 'C54 H54 O12, C2 H6 O'
_chemical_formula_sum 'C56 H60 O13'
_chemical_formula_weight 941.08
_space_group_IT_number 2
_space_group_name_Hall '-P 1'
_space_group_name_H-M_alt 'P -1'
_symmetry_cell_setting triclinic
_symmetry_space_group_name_Hall '-P 1'
_symmetry_space_group_name_H-M 'P -1'
_atom_sites_solution_hydrogens geom
_atom_sites_solution_primary direct
_cell_angle_alpha 74.380(6)
_cell_angle_beta 85.802(6)
_cell_angle_gamma 73.462(7)
_cell_formula_units_Z 2
_cell_length_a 13.0589(10)
_cell_length_b 13.3601(10)
_cell_length_c 15.5839(9)
_cell_measurement_reflns_used 14037
_cell_measurement_temperature 150
_cell_measurement_theta_max 67.1605
_cell_measurement_theta_min 2.9419
_cell_volume 2510.1(3)
_computing_cell_refinement 'CrysAlis RED, (Oxford Diffraction, 2002)'
_computing_data_collection 'Gemini, (Oxford Diffraction, 2006)'
_computing_data_reduction 'CrysAlis RED, (Oxford Diffraction, 2002)'
_computing_molecular_graphics 'CAMERON (Watkin et al., 1996)'
_computing_publication_material 'CRYSTALS (Betteridge et al., 2003)'
_computing_structure_refinement 'CRYSTALS (Betteridge et al., 2003)'
_computing_structure_solution 'SIR97 (Altomare et al., 1999)'
_diffrn_ambient_temperature 150
_diffrn_detector_area_resol_mean 10.4685
_diffrn_measured_fraction_theta_full 0.992
_diffrn_measured_fraction_theta_max 0.992
_diffrn_measurement_device_type 'Xcalibur, Atlas, Gemini ultra'
_diffrn_measurement_method \w
_diffrn_radiation_monochromator mirror
_diffrn_radiation_source 'Enhance Ultra (Cu) X-ray Source'
_diffrn_radiation_type 'Cu K\a'
_diffrn_radiation_wavelength 1.5418
_diffrn_reflns_av_R_equivalents 0.079
_diffrn_reflns_limit_h_max 15
_diffrn_reflns_limit_h_min -15
_diffrn_reflns_limit_k_max 15
_diffrn_reflns_limit_k_min -15
_diffrn_reflns_limit_l_max 18
_diffrn_reflns_limit_l_min 0
_diffrn_reflns_number 8885
_diffrn_reflns_theta_full 67.087
_diffrn_reflns_theta_max 67.087
_diffrn_reflns_theta_min 2.944
_diffrn_standards_number 0
_exptl_absorpt_coefficient_mu 0.719
_exptl_absorpt_correction_T_max 0.951
_exptl_absorpt_correction_T_min 0.857
_exptl_absorpt_correction_type analytical
_exptl_absorpt_process_details
;
CrysAlisPro, Agilent Technologies,
Version 1.171.34.46 (release 25-11-2010 CrysAlis171 .NET)
(compiled Nov 25 2010,17:55:46)
Analytical numeric absorption correction using a multifaceted crystal
			model based on expressions derived by R.C. Clark & J.S. Reid.
(Clark, R. C. & Reid, J. S. (1995). Acta Cryst. A51, 887-897)
;
_exptl_crystal_colour colorless
_exptl_crystal_density_diffrn 1.245
_exptl_crystal_density_method 'not measured'
_exptl_crystal_description plate
_exptl_crystal_F_000 1000
_exptl_crystal_size_max 0.325
_exptl_crystal_size_mid 0.198
_exptl_crystal_size_min 0.073
_platon_squeeze_details
;
;
_refine_diff_density_max 1.41
_refine_diff_density_min -0.69
_refine_ls_extinction_method None
_refine_ls_goodness_of_fit_ref 1.0134
_refine_ls_hydrogen_treatment none
_refine_ls_matrix_type full
_refine_ls_number_parameters 622
_refine_ls_number_reflns 8841
_refine_ls_number_restraints 16
_refine_ls_R_factor_all 0.0868
_refine_ls_R_factor_gt 0.0643
_refine_ls_shift/su_max 0.0002247
_refine_ls_shift/su_mean 0.0000267
_refine_ls_structure_factor_coef Fsqd
_refine_ls_weighting_details
;
 Method, part 1, Chebychev polynomial, (Watkin, 1994, Prince, 1982) 
 [weight] = 1.0/[A~0~*T~0~(x)+A~1~*T~1~(x) ... +A~n-1~]*T~n-1~(x)] 
 where A~i~ are the Chebychev coefficients listed below and x= Fcalc/Fmax 
 Method = Robust Weighting (Prince, 1982) 
 W = [weight] * [1-(deltaF/6*sigmaF)^2^]^2^ 
 A~i~ are: 
 0.104E+04 0.156E+04 780. 182. 
;
_refine_ls_weighting_scheme calc
_refine_ls_wR_factor_all 0.1287
_refine_ls_wR_factor_gt 0.1064
_refine_ls_wR_factor_ref 0.1287
_reflns_limit_h_max 15
_reflns_limit_h_min -15
_reflns_limit_k_max 15
_reflns_limit_k_min -15
_reflns_limit_l_max 18
_reflns_limit_l_min 0
_reflns_number_gt 6471
_reflns_number_total 8885
_reflns_threshold_expression I>2.0\s(I)
_oxford_diffrn_Wilson_B_factor 3.29
_oxford_diffrn_Wilson_scale 0.05
_oxford_refine_ls_r_factor_ref 0.0868
_oxford_refine_ls_scale 4.18(4)
_oxford_reflns_number_all 8841
_oxford_reflns_threshold_expression_ref I>-10.0\s(I)
_cod_data_source_file jo8b02246_si_002.cif
_cod_data_source_block 1
_cod_depositor_comments
;
The following automatic conversions were performed:

data item '_symmetry_cell_setting' value 'Triclinic' was changed to
'triclinic' in accordance with the
/home/data/users/saulius/crontab/automatic-downloads/current/ACS/lib/dictionaries/cif_core.dic
dictionary named 'cif_core.dic' version 2.4.2 last updated on
2011-04-26.

Automatic conversion script
Id: cif_fix_values 6909 2019-04-08 15:41:33Z antanas 
;
_cod_original_sg_symbol_H-M 'P -1 '
_cod_database_code 4035669

loop_
_symmetry_equiv_pos_as_xyz
x,y,z
-x,-y,-z

loop_
_atom_site_label
_atom_site_type_symbol
_atom_site_fract_x
_atom_site_fract_y
_atom_site_fract_z
_atom_site_U_iso_or_equiv
_atom_site_occupancy
_atom_site_adp_type
_atom_site_refinement_flags_posn
_atom_site_refinement_flags_adp
_atom_site_disorder_assembly
_atom_site_disorder_group
O1 O 0.37951(18) 0.57923(17) 0.65650(16) 0.0386 1.0000 Uani . . . .
C2 C 0.4147(3) 0.5152(3) 0.5935(2) 0.0375 1.0000 Uani . . . .
C3 C 0.3827(3) 0.4106(3) 0.6218(2) 0.0379 1.0000 Uani . . . .
O4 O 0.40822(18) 0.36233(17) 0.54777(15) 0.0381 1.0000 Uani . . . .
C5 C 0.4523(2) 0.2516(2) 0.5675(2) 0.0323 1.0000 Uani . . . .
C6 C 0.4133(2) 0.1784(3) 0.6342(2) 0.0324 1.0000 Uani . . . .
O7 O 0.32769(17) 0.22040(18) 0.68252(16) 0.0405 1.0000 Uani . . . .
C8 C 0.3081(3) 0.1517(3) 0.7659(3) 0.0561 1.0000 Uani . . . .
H81 H 0.2517 0.1960 0.7965 0.0838 1.0000 Uiso R . . .
H83 H 0.2834 0.0925 0.7561 0.0841 1.0000 Uiso R . . .
H82 H 0.3734 0.1222 0.8027 0.0838 1.0000 Uiso R . . .
C9 C 0.4607(2) 0.0689(2) 0.6465(2) 0.0321 1.0000 Uani . . . .
C10 C 0.5464(2) 0.0290(2) 0.5938(2) 0.0308 1.0000 Uani . . . .
C11 C 0.5843(2) 0.1018(2) 0.5273(2) 0.0302 1.0000 Uani . . . .
C12 C 0.5357(2) 0.2122(2) 0.5151(2) 0.0314 1.0000 Uani . . . .
H121 H 0.5595 0.2622 0.4705 0.0376 1.0000 Uiso R . . .
C13 C 0.6783(3) 0.0674(3) 0.4683(2) 0.0327 1.0000 Uani . . . .
C14 C 0.7820(3) 0.0676(3) 0.5061(2) 0.0318 1.0000 Uani . . . .
C15 C 0.8088(2) 0.1658(3) 0.4826(2) 0.0319 1.0000 Uani . . . .
C16 C 0.8963(3) 0.1774(3) 0.5191(2) 0.0332 1.0000 Uani . . . .
O17 O 0.92949(18) 0.26983(18) 0.49655(16) 0.0411 1.0000 Uani . . . .
C18 C 0.8841(3) 0.3507(3) 0.4190(3) 0.0552 1.0000 Uani . . . .
H183 H 0.9229 0.4055 0.4054 0.0832 1.0000 Uiso R . . .
H182 H 0.8897 0.3179 0.3680 0.0829 1.0000 Uiso R . . .
H181 H 0.8093 0.3832 0.4301 0.0831 1.0000 Uiso R . . .
C19 C 0.9567(2) 0.0908(3) 0.5838(2) 0.0331 1.0000 Uani . . . .
O20 O 1.04573(17) 0.09859(18) 0.62233(16) 0.0392 1.0000 Uani . . . .
C21 C 1.0240(3) 0.1666(3) 0.6828(2) 0.0399 1.0000 Uani . . . .
C22 C 1.0696(3) 0.2614(3) 0.6440(3) 0.0431 1.0000 Uani . . . .
O23 O 1.07271(18) 0.3201(2) 0.70823(18) 0.0450 1.0000 Uani . . . .
C24 C 0.9745(3) 0.3697(3) 0.7389(3) 0.0404 1.0000 Uani . . . .
C25 C 0.9513(3) 0.3359(3) 0.8274(2) 0.0404 1.0000 Uani . . . .
C26 C 0.8563(3) 0.3840(3) 0.8658(2) 0.0386 1.0000 Uani . . . .
C27 C 0.7838(3) 0.4727(3) 0.8112(3) 0.0386 1.0000 Uani . . . .
C28 C 0.6801(3) 0.5342(3) 0.8464(3) 0.0401 1.0000 Uani . . . .
C29 C 0.5805(3) 0.5026(2) 0.8341(2) 0.0358 1.0000 Uani . . . .
C30 C 0.5274(3) 0.5475(3) 0.7525(2) 0.0373 1.0000 Uani . . . .
C31 C 0.4313(3) 0.5319(2) 0.7378(2) 0.0345 1.0000 Uani . . . .
C32 C 0.3813(3) 0.4737(3) 0.8078(3) 0.0402 1.0000 Uani . . . .
O33 O 0.2803(2) 0.4737(2) 0.78944(18) 0.0520 1.0000 Uani . . . .
C34 C 0.2212(3) 0.4251(4) 0.8579(3) 0.0727 1.0000 Uani . . . .
H341 H 0.1499 0.4377 0.8357 0.1086 1.0000 Uiso R . . .
H343 H 0.2569 0.3478 0.8735 0.1095 1.0000 Uiso R . . .
H342 H 0.2190 0.4542 0.9091 0.1091 1.0000 Uiso R . . .
C35 C 0.4346(3) 0.4242(3) 0.8879(2) 0.0395 1.0000 Uani . . . .
C36 C 0.5355(3) 0.4357(3) 0.9022(2) 0.0361 1.0000 Uani . . . .
C37 C 0.5897(3) 0.3757(3) 0.9913(2) 0.0417 1.0000 Uani . . . .
C38 C 0.6665(3) 0.2662(3) 0.9892(2) 0.0388 1.0000 Uani . . . .
C39 C 0.6227(3) 0.1790(3) 1.0035(2) 0.0398 1.0000 Uani . . . .
C40 C 0.6837(3) 0.0784(3) 0.9971(2) 0.0390 1.0000 Uani . . . .
O41 O 0.6370(2) -0.00557(19) 1.01835(16) 0.0467 1.0000 Uani . . . .
C42 C 0.6333(3) -0.0554(3) 0.9473(2) 0.0417 1.0000 Uani . . . .
C43 C 0.6727(3) -0.1747(3) 0.9886(2) 0.0411 1.0000 Uani . . . .
O44 O 0.65362(19) -0.23765(17) 0.93302(15) 0.0377 1.0000 Uani . . . .
C45 C 0.6986(3) -0.2141(2) 0.8484(2) 0.0322 1.0000 Uani . . . .
C46 C 0.8081(3) -0.2472(2) 0.8359(2) 0.0345 1.0000 Uani . . . .
O47 O 0.8699(2) -0.3052(2) 0.91042(16) 0.0469 1.0000 Uani . . . .
C48 C 0.9717(3) -0.3718(3) 0.8944(3) 0.0543 1.0000 Uani . . . .
H482 H 1.0014 -0.4169 0.9520 0.0810 1.0000 Uiso R . . .
H483 H 0.9636 -0.4172 0.8565 0.0808 1.0000 Uiso R . . .
H481 H 1.0191 -0.3268 0.8643 0.0808 1.0000 Uiso R . . .
C49 C 0.8482(3) -0.2209(2) 0.7509(2) 0.0342 1.0000 Uani . . . .
C50 C 0.7812(2) -0.1664(2) 0.6769(2) 0.0299 1.0000 Uani . . . .
C51 C 0.6709(2) -0.1419(2) 0.6897(2) 0.0295 1.0000 Uani . . . .
C52 C 0.6317(3) -0.1656(2) 0.7764(2) 0.0306 1.0000 Uani . . . .
H521 H 0.5576 -0.1483 0.7860 0.0367 1.0000 Uiso R . . .
C53 C 0.5910(3) -0.0929(2) 0.6135(2) 0.0331 1.0000 Uani . . . .
H532 H 0.5310 -0.1237 0.6296 0.0400 1.0000 Uiso R . . .
H531 H 0.6241 -0.1123 0.5595 0.0396 1.0000 Uiso R . . .
C54 C 0.8321(3) -0.1346(3) 0.5873(2) 0.0348 1.0000 Uani . . . .
C55 C 0.8472(3) -0.0212(2) 0.5649(2) 0.0316 1.0000 Uani . . . .
C56 C 0.9331(2) -0.0068(3) 0.6040(2) 0.0328 1.0000 Uani . . . .
H561 H 0.9761 -0.0651 0.6446 0.0391 1.0000 Uiso R . . .
H541 H 0.7881 -0.1389 0.5405 0.0420 1.0000 Uiso R . . .
H542 H 0.9029 -0.1856 0.5867 0.0417 1.0000 Uiso R . . .
H491 H 0.9233 -0.2405 0.7431 0.0413 1.0000 Uiso R . . .
H432 H 0.6354 -0.1933 1.0454 0.0491 1.0000 Uiso R . . .
H431 H 0.7505 -0.1941 1.0009 0.0486 1.0000 Uiso R . . .
H421 H 0.5600 -0.0349 0.9247 0.0501 1.0000 Uiso R . . .
H422 H 0.6814 -0.0329 0.8975 0.0499 1.0000 Uiso R . . .
C57 C 0.7907(3) 0.0628(3) 0.9746(2) 0.0404 1.0000 Uani . . . .
O58 O 0.8492(2) -0.03994(19) 0.97036(18) 0.0520 1.0000 Uani . . . .
C59 C 0.9256(3) -0.0445(3) 0.8999(3) 0.0514 1.0000 Uani . . . .
H592 H 0.9516 -0.1181 0.8967 0.0768 1.0000 Uiso R . . .
H591 H 0.8918 -0.0002 0.8428 0.0771 1.0000 Uiso R . . .
H593 H 0.9846 -0.0193 0.9115 0.0772 1.0000 Uiso R . . .
C60 C 0.8350(3) 0.1481(3) 0.9622(2) 0.0405 1.0000 Uani . . . .
C61 C 0.7746(3) 0.2492(3) 0.9712(2) 0.0373 1.0000 Uani . . . .
C62 C 0.8340(3) 0.3345(3) 0.9610(2) 0.0436 1.0000 Uani . . . .
H621 H 0.9019 0.2993 0.9920 0.0516 1.0000 Uiso R . . .
H622 H 0.7932 0.3905 0.9890 0.0517 1.0000 Uiso R . . .
H601 H 0.9075 0.1371 0.9478 0.0477 1.0000 Uiso R . . .
H391 H 0.5502 0.1886 1.0185 0.0474 1.0000 Uiso R . . .
H371 H 0.5331 0.3645 1.0352 0.0499 1.0000 Uiso R . . .
H372 H 0.6284 0.4196 1.0087 0.0498 1.0000 Uiso R . . .
H351 H 0.4028 0.3835 0.9348 0.0473 1.0000 Uiso R . . .
H301 H 0.5573 0.5910 0.7053 0.0454 1.0000 Uiso R . . .
H281 H 0.6887 0.5276 0.9096 0.0478 1.0000 Uiso R . . .
H282 H 0.6680 0.6106 0.8137 0.0484 1.0000 Uiso R . . .
C63 C 0.8081(3) 0.5083(3) 0.7219(3) 0.0404 1.0000 Uani . . . .
C64 C 0.9011(3) 0.4578(3) 0.6842(3) 0.0411 1.0000 Uani . . . .
O65 O 0.92801(19) 0.4892(2) 0.59643(18) 0.0496 1.0000 Uani . . . .
C66 C 0.8456(3) 0.5637(3) 0.5378(3) 0.0604 1.0000 Uani . . . .
H662 H 0.8720 0.5692 0.4767 0.0912 1.0000 Uiso R . . .
H663 H 0.7817 0.5384 0.5458 0.0908 1.0000 Uiso R . . .
H661 H 0.8293 0.6345 0.5500 0.0910 1.0000 Uiso R . . .
H631 H 0.7605 0.5694 0.6863 0.0475 1.0000 Uiso R . . .
H251 H 1.0001 0.2783 0.8627 0.0480 1.0000 Uiso R . . .
H221 H 1.1432 0.2333 0.6245 0.0518 1.0000 Uiso R . . .
H222 H 1.0266 0.3096 0.5919 0.0519 1.0000 Uiso R . . .
H211 H 1.0588 0.1239 0.7399 0.0484 1.0000 Uiso R . . .
H212 H 0.9465 0.1909 0.6929 0.0482 1.0000 Uiso R . . .
H151 H 0.7665 0.2246 0.4401 0.0375 1.0000 Uiso R . . .
H131 H 0.6828 -0.0040 0.4614 0.0395 1.0000 Uiso R . . .
H132 H 0.6669 0.1192 0.4097 0.0386 1.0000 Uiso R . . .
H91 H 0.4338 0.0198 0.6911 0.0380 1.0000 Uiso R . . .
H32 H 0.3055 0.4246 0.6354 0.0446 1.0000 Uiso R . . .
H31 H 0.4224 0.3642 0.6753 0.0446 1.0000 Uiso R . . .
H21 H 0.3801 0.5586 0.5371 0.0451 1.0000 Uiso R . . .
H22 H 0.4930 0.5011 0.5855 0.0447 1.0000 Uiso R . . .
O67 O 0.7391(4) 0.0958(3) 0.7480(3) 0.1142 1.0000 Uani D U 1 1
C68 C 0.6615(4) 0.1922(4) 0.7441(4) 0.0982 1.0000 Uani D U 1 1
C69 C 0.6944(4) 0.2927(4) 0.6850(4) 0.0873 1.0000 Uani D U 1 1
H682 H 0.6000 0.1842 0.7204 0.1178 1.0000 Uiso R . 1 1
H681 H 0.6334 0.2035 0.8016 0.1175 1.0000 Uiso R . 1 1
H671 H 0.7404 0.0827 0.6941 0.1724 1.0000 Uiso R . . .
H691 H 0.6382 0.3563 0.6847 0.1045 1.0000 Uiso R . 1 1
H692 H 0.7574 0.2971 0.7085 0.1045 1.0000 Uiso R . 1 1
H693 H 0.7074 0.2855 0.6257 0.1045 1.0000 Uiso R . 1 1

loop_
_atom_site_aniso_label
_atom_site_aniso_U_11
_atom_site_aniso_U_22
_atom_site_aniso_U_33
_atom_site_aniso_U_23
_atom_site_aniso_U_13
_atom_site_aniso_U_12
O1 0.0373(13) 0.0297(12) 0.0483(14) -0.0156(10) 0.0049(11) -0.0044(10)
C2 0.0403(19) 0.0285(17) 0.043(2) -0.0110(15) 0.0031(15) -0.0069(14)
C3 0.0424(19) 0.0300(17) 0.0409(19) -0.0133(15) 0.0015(15) -0.0060(14)
O4 0.0453(14) 0.0271(11) 0.0403(13) -0.0115(10) -0.0058(10) -0.0034(10)
C5 0.0335(17) 0.0249(15) 0.0399(18) -0.0117(14) -0.0082(14) -0.0054(13)
C6 0.0256(15) 0.0333(17) 0.0406(18) -0.0123(14) -0.0028(13) -0.0084(13)
O7 0.0302(12) 0.0355(13) 0.0539(15) -0.0117(11) 0.0055(10) -0.0072(10)
C8 0.050(2) 0.054(2) 0.050(2) -0.0109(19) 0.0114(19) 0.0007(19)
C9 0.0311(16) 0.0291(16) 0.0391(18) -0.0104(14) -0.0033(13) -0.0109(13)
C10 0.0334(17) 0.0273(16) 0.0363(17) -0.0128(13) -0.0066(13) -0.0097(13)
C11 0.0319(16) 0.0302(16) 0.0328(17) -0.0133(13) -0.0060(13) -0.0090(13)
C12 0.0349(17) 0.0301(16) 0.0319(17) -0.0088(13) -0.0076(13) -0.0105(13)
C13 0.0417(18) 0.0298(16) 0.0295(16) -0.0128(13) -0.0020(14) -0.0087(14)
C14 0.0343(17) 0.0338(17) 0.0296(16) -0.0161(14) 0.0027(13) -0.0061(14)
C15 0.0339(17) 0.0304(16) 0.0317(17) -0.0130(13) 0.0019(13) -0.0050(13)
C16 0.0332(17) 0.0296(16) 0.0390(18) -0.0154(14) 0.0056(14) -0.0072(13)
O17 0.0375(13) 0.0363(13) 0.0507(15) -0.0118(11) -0.0018(11) -0.0112(10)
C18 0.049(2) 0.040(2) 0.071(3) 0.0035(19) -0.016(2) -0.0159(18)
C19 0.0280(16) 0.0372(18) 0.0357(18) -0.0188(14) 0.0040(13) -0.0037(13)
O20 0.0301(12) 0.0421(13) 0.0481(14) -0.0210(11) 0.0002(10) -0.0053(10)
C21 0.0366(18) 0.044(2) 0.046(2) -0.0214(16) 0.0047(15) -0.0134(15)
C22 0.0342(18) 0.049(2) 0.054(2) -0.0215(18) 0.0026(16) -0.0158(16)
O23 0.0278(12) 0.0484(14) 0.0663(17) -0.0264(13) -0.0011(11) -0.0113(11)
C24 0.0296(17) 0.0382(19) 0.062(2) -0.0220(17) -0.0033(16) -0.0126(15)
C25 0.0365(18) 0.0349(18) 0.055(2) -0.0197(16) -0.0105(16) -0.0084(15)
C26 0.0404(19) 0.0340(18) 0.053(2) -0.0227(16) -0.0018(16) -0.0163(15)
C27 0.0377(18) 0.0290(17) 0.059(2) -0.0206(16) 0.0005(16) -0.0160(14)
C28 0.044(2) 0.0289(17) 0.055(2) -0.0212(16) 0.0037(16) -0.0135(15)
C29 0.0370(18) 0.0255(16) 0.052(2) -0.0238(15) 0.0106(15) -0.0093(14)
C30 0.0364(18) 0.0264(16) 0.053(2) -0.0201(15) 0.0101(15) -0.0073(14)
C31 0.0355(17) 0.0264(16) 0.0437(19) -0.0153(14) 0.0091(15) -0.0081(13)
C32 0.0367(18) 0.0379(19) 0.055(2) -0.0269(17) 0.0142(16) -0.0142(15)
O33 0.0402(14) 0.0646(17) 0.0597(17) -0.0204(14) 0.0120(12) -0.0267(13)
C34 0.045(2) 0.079(3) 0.085(3) 0.004(3) 0.008(2) -0.029(2)
C35 0.0430(19) 0.0346(18) 0.048(2) -0.0241(16) 0.0147(16) -0.0131(15)
C36 0.0450(19) 0.0287(16) 0.0419(19) -0.0248(15) 0.0122(15) -0.0097(14)
C37 0.053(2) 0.0370(19) 0.044(2) -0.0272(16) 0.0106(16) -0.0134(16)
C38 0.056(2) 0.0339(18) 0.0321(17) -0.0203(15) 0.0052(15) -0.0108(16)
C39 0.050(2) 0.0396(19) 0.0365(18) -0.0203(15) 0.0106(15) -0.0157(16)
C40 0.057(2) 0.0328(18) 0.0324(18) -0.0137(14) 0.0094(16) -0.0183(16)
O41 0.0702(17) 0.0356(13) 0.0432(14) -0.0206(11) 0.0190(12) -0.0232(12)
C42 0.057(2) 0.0330(18) 0.041(2) -0.0176(15) 0.0074(17) -0.0166(16)
C43 0.059(2) 0.0357(18) 0.0342(18) -0.0155(15) 0.0062(16) -0.0179(17)
O44 0.0530(14) 0.0297(12) 0.0351(12) -0.0103(10) 0.0070(10) -0.0185(11)
C45 0.0434(18) 0.0218(15) 0.0361(18) -0.0126(13) 0.0051(14) -0.0130(13)
C46 0.0390(18) 0.0270(16) 0.0374(18) -0.0085(14) -0.0048(14) -0.0076(14)
O47 0.0476(15) 0.0438(14) 0.0431(14) -0.0064(11) -0.0075(11) -0.0055(12)
C48 0.044(2) 0.045(2) 0.069(3) -0.009(2) -0.0173(19) -0.0053(18)
C49 0.0328(17) 0.0297(16) 0.0391(18) -0.0107(14) -0.0014(14) -0.0049(13)
C50 0.0349(17) 0.0220(15) 0.0359(17) -0.0154(13) 0.0021(13) -0.0059(13)
C51 0.0370(17) 0.0183(14) 0.0363(17) -0.0114(13) -0.0022(13) -0.0078(12)
C52 0.0338(17) 0.0232(15) 0.0383(18) -0.0124(13) 0.0019(14) -0.0093(13)
C53 0.0373(17) 0.0286(16) 0.0377(18) -0.0146(14) -0.0042(14) -0.0091(14)
C54 0.0375(18) 0.0313(17) 0.0365(18) -0.0170(14) 0.0046(14) -0.0041(14)
C55 0.0354(17) 0.0299(16) 0.0300(16) -0.0143(13) 0.0089(13) -0.0059(13)
C56 0.0310(16) 0.0317(17) 0.0342(17) -0.0151(14) 0.0031(13) -0.0008(13)
C57 0.053(2) 0.0296(17) 0.0391(19) -0.0152(15) 0.0023(16) -0.0069(15)
O58 0.0615(17) 0.0323(13) 0.0616(17) -0.0201(12) 0.0129(13) -0.0078(12)
C59 0.048(2) 0.043(2) 0.061(3) -0.0245(19) 0.0061(19) 0.0000(17)
C60 0.046(2) 0.0371(19) 0.042(2) -0.0171(16) 0.0026(16) -0.0108(16)
C61 0.050(2) 0.0334(17) 0.0338(18) -0.0165(14) 0.0001(15) -0.0125(15)
C62 0.050(2) 0.0399(19) 0.050(2) -0.0247(17) -0.0060(17) -0.0130(17)
C63 0.0341(18) 0.0297(17) 0.060(2) -0.0110(16) 0.0007(16) -0.0134(14)
C64 0.0336(18) 0.0377(19) 0.055(2) -0.0102(16) 0.0018(16) -0.0165(15)
O65 0.0350(13) 0.0491(15) 0.0594(17) -0.0052(13) 0.0049(12) -0.0130(11)
C66 0.050(2) 0.054(2) 0.063(3) 0.002(2) 0.005(2) -0.008(2)
O67 0.133(3) 0.109(3) 0.104(3) -0.045(2) -0.004(3) -0.020(2)
C68 0.077(3) 0.106(3) 0.103(3) -0.033(3) -0.021(3) -0.001(2)
C69 0.053(2) 0.082(3) 0.144(4) -0.075(3) -0.010(3) 0.001(2)

loop_
_atom_type_symbol
_atom_type_scat_dispersion_real
_atom_type_scat_dispersion_imag
_atom_type_scat_Cromer_Mann_a1
_atom_type_scat_Cromer_Mann_b1
_atom_type_scat_Cromer_Mann_a2
_atom_type_scat_Cromer_Mann_b2
_atom_type_scat_Cromer_Mann_a3
_atom_type_scat_Cromer_Mann_b3
_atom_type_scat_Cromer_Mann_a4
_atom_type_scat_Cromer_Mann_b4
_atom_type_scat_Cromer_Mann_c
_atom_type_scat_source
C 0.0181 0.0091 2.3100 20.8439 1.0200 10.2075 1.5886 0.5687 0.8650 51.6512 0.2156 'International Tables Vol C 4.2.6.8 and 6.1.1.4'
H 0.0000 0.0000 0.4930 10.5109 0.3229 26.1257 0.1402 3.1424 0.0408 57.7998 0.0030 'International Tables Vol C 4.2.6.8 and 6.1.1.4'
N 0.0311 0.0180 12.2126 0.0057 3.1322 9.8933 2.0125 28.9975 1.1663 0.5826 -11.5290 'International Tables Vol C 4.2.6.8 and 6.1.1.4'
O 0.0492 0.0322 3.0485 13.2771 2.2868 5.7011 1.5463 0.3239 0.8670 32.9089 0.2508 'International Tables Vol C 4.2.6.8 and 6.1.1.4'

loop_
_geom_angle_atom_site_label_1
_geom_angle_atom_site_label_2
_geom_angle_atom_site_label_3
_geom_angle
_geom_angle_publ_flag
C2 O1 C31 112.8(2) yes
O1 C2 C3 111.6(3) yes
O1 C2 H21 106.5 no
C3 C2 H21 109.2 no
O1 C2 H22 109.8 no
C3 C2 H22 111.1 no
H21 C2 H22 108.5 no
C2 C3 O4 106.0(3) yes
C2 C3 H32 110.9 no
O4 C3 H32 110.7 no
C2 C3 H31 109.3 no
O4 C3 H31 111.7 no
H32 C3 H31 108.3 no
C3 O4 C5 117.2(2) yes
O4 C5 C6 123.4(3) yes
O4 C5 C12 117.5(3) yes
C6 C5 C12 119.0(3) yes
C5 C6 O7 117.3(3) yes
C5 C6 C9 118.9(3) yes
O7 C6 C9 123.8(3) yes
C6 O7 C8 117.0(3) yes
O7 C8 H81 107.6 no
O7 C8 H83 110.1 no
H81 C8 H83 109.2 no
O7 C8 H82 110.3 no
H81 C8 H82 109.5 no
H83 C8 H82 110.2 no
C6 C9 C10 122.0(3) yes
C6 C9 H91 118.7 no
C10 C9 H91 119.2 no
C9 C10 C11 118.9(3) yes
C9 C10 C53 117.0(3) yes
C11 C10 C53 124.1(3) yes
C10 C11 C12 118.7(3) yes
C10 C11 C13 123.1(3) yes
C12 C11 C13 118.1(3) yes
C11 C12 C5 122.4(3) yes
C11 C12 H121 120.0 no
C5 C12 H121 117.6 no
C11 C13 C14 111.1(2) yes
C11 C13 H131 109.9 no
C14 C13 H131 110.4 no
C11 C13 H132 108.5 no
C14 C13 H132 108.0 no
H131 C13 H132 108.9 no
C13 C14 C15 116.7(3) yes
C13 C14 C55 123.9(3) yes
C15 C14 C55 119.3(3) yes
C14 C15 C16 121.5(3) yes
C14 C15 H151 118.9 no
C16 C15 H151 119.6 no
C15 C16 O17 124.5(3) yes
C15 C16 C19 119.1(3) yes
O17 C16 C19 116.3(3) yes
C16 O17 C18 117.5(3) yes
O17 C18 H183 108.6 no
O17 C18 H182 109.9 no
H183 C18 H182 109.7 no
O17 C18 H181 109.1 no
H183 C18 H181 109.9 no
H182 C18 H181 109.6 no
C16 C19 O20 121.2(3) yes
C16 C19 C56 119.2(3) yes
O20 C19 C56 119.4(3) yes
C19 O20 C21 115.6(2) yes
O20 C21 C22 108.5(3) yes
O20 C21 H211 108.2 no
C22 C21 H211 109.9 no
O20 C21 H212 110.3 no
C22 C21 H212 111.4 no
H211 C21 H212 108.4 no
C21 C22 O23 112.1(3) yes
C21 C22 H221 108.2 no
O23 C22 H221 108.4 no
C21 C22 H222 109.0 no
O23 C22 H222 110.3 no
H221 C22 H222 108.8 no
C22 O23 C24 115.5(2) yes
O23 C24 C25 118.5(3) yes
O23 C24 C64 122.3(3) yes
C25 C24 C64 119.0(3) yes
C24 C25 C26 122.9(3) yes
C24 C25 H251 118.3 no
C26 C25 H251 118.8 no
C25 C26 C27 117.9(3) yes
C25 C26 C62 118.7(3) yes
C27 C26 C62 123.3(3) yes
C26 C27 C28 122.5(3) yes
C26 C27 C63 119.2(3) yes
C28 C27 C63 118.3(3) yes
C27 C28 C29 116.5(3) yes
C27 C28 H281 109.2 no
C29 C28 H281 108.9 no
C27 C28 H282 106.5 no
C29 C28 H282 106.8 no
H281 C28 H282 108.6 no
C28 C29 C30 118.2(3) yes
C28 C29 C36 123.5(3) yes
C30 C29 C36 118.2(3) yes
C29 C30 C31 122.5(3) yes
C29 C30 H301 119.6 no
C31 C30 H301 117.9 no
O1 C31 C30 121.1(3) yes
O1 C31 C32 119.3(3) yes
C30 C31 C32 119.4(3) yes
C31 C32 O33 115.0(3) yes
C31 C32 C35 118.9(3) yes
O33 C32 C35 126.1(3) yes
C32 O33 C34 118.8(3) yes
O33 C34 H341 108.6 no
O33 C34 H343 106.8 no
H341 C34 H343 109.7 no
O33 C34 H342 110.0 no
H341 C34 H342 111.3 no
H343 C34 H342 110.3 no
C32 C35 C36 121.7(3) yes
C32 C35 H351 119.8 no
C36 C35 H351 118.5 no
C35 C36 C29 118.9(3) yes
C35 C36 C37 118.0(3) yes
C29 C36 C37 123.1(3) yes
C36 C37 C38 112.2(3) yes
C36 C37 H371 107.3 no
C38 C37 H371 109.2 no
C36 C37 H372 109.5 no
C38 C37 H372 109.5 no
H371 C37 H372 109.0 no
C37 C38 C39 117.0(3) yes
C37 C38 C61 124.4(3) yes
C39 C38 C61 118.6(3) yes
C38 C39 C40 121.6(3) yes
C38 C39 H391 119.5 no
C40 C39 H391 118.9 no
C39 C40 O41 118.3(3) yes
C39 C40 C57 119.8(3) yes
O41 C40 C57 121.8(3) yes
C40 O41 C42 115.7(3) yes
O41 C42 C43 105.1(3) yes
O41 C42 H421 110.2 no
C43 C42 H421 111.6 no
O41 C42 H422 110.5 no
C43 C42 H422 110.0 no
H421 C42 H422 109.4 no
C42 C43 O44 112.6(3) yes
C42 C43 H432 109.3 no
O44 C43 H432 107.6 no
C42 C43 H431 109.1 no
O44 C43 H431 109.5 no
H432 C43 H431 108.6 no
C43 O44 C45 112.9(2) yes
O44 C45 C46 121.2(3) yes
O44 C45 C52 118.5(3) yes
C46 C45 C52 120.1(3) yes
C45 C46 O47 117.0(3) yes
C45 C46 C49 118.7(3) yes
O47 C46 C49 124.3(3) yes
C46 O47 C48 115.6(3) yes
O47 C48 H482 107.1 no
O47 C48 H483 109.7 no
H482 C48 H483 110.2 no
O47 C48 H481 110.5 no
H482 C48 H481 110.2 no
H483 C48 H481 109.1 no
C46 C49 C50 121.8(3) yes
C46 C49 H491 118.5 no
C50 C49 H491 119.7 no
C49 C50 C51 118.6(3) yes
C49 C50 C54 118.2(3) yes
C51 C50 C54 123.2(3) yes
C50 C51 C52 118.8(3) yes
C50 C51 C53 123.1(3) yes
C52 C51 C53 118.1(3) yes
C51 C52 C45 121.6(3) yes
C51 C52 H521 119.5 no
C45 C52 H521 118.8 no
C10 C53 C51 114.3(2) yes
C10 C53 H532 107.1 no
C51 C53 H532 107.9 no
C10 C53 H531 109.3 no
C51 C53 H531 109.5 no
H532 C53 H531 108.6 no
C50 C54 C55 113.7(2) yes
C50 C54 H541 109.3 no
C55 C54 H541 108.8 no
C50 C54 H542 108.9 no
C55 C54 H542 107.5 no
H541 C54 H542 108.4 no
C54 C55 C14 123.5(3) yes
C54 C55 C56 118.1(3) yes
C14 C55 C56 118.3(3) yes
C55 C56 C19 122.2(3) yes
C55 C56 H561 119.1 no
C19 C56 H561 118.6 no
C40 C57 O58 117.8(3) yes
C40 C57 C60 118.9(3) yes
O58 C57 C60 123.2(3) yes
C57 O58 C59 115.7(3) yes
O58 C59 H592 108.3 no
O58 C59 H591 110.3 no
H592 C59 H591 108.6 no
O58 C59 H593 110.3 no
H592 C59 H593 109.6 no
H591 C59 H593 109.7 no
C57 C60 C61 121.7(3) yes
C57 C60 H601 118.7 no
C61 C60 H601 119.6 no
C60 C61 C38 119.3(3) yes
C60 C61 C62 116.7(3) yes
C38 C61 C62 124.0(3) yes
C61 C62 C26 112.8(3) yes
C61 C62 H621 107.5 no
C26 C62 H621 108.2 no
C61 C62 H622 109.6 no
C26 C62 H622 110.0 no
H621 C62 H622 108.6 no
C27 C63 C64 122.2(3) yes
C27 C63 H631 118.7 no
C64 C63 H631 119.1 no
C24 C64 C63 118.7(3) yes
C24 C64 O65 117.0(3) yes
C63 C64 O65 124.4(3) yes
C64 O65 C66 116.7(3) yes
O65 C66 H662 107.8 no
O65 C66 H663 110.1 no
H662 C66 H663 110.3 no
O65 C66 H661 109.5 no
H662 C66 H661 109.4 no
H663 C66 H661 109.8 no
C68 O67 H671 106.9 no
O67 C68 C69 113.0(5) yes
O67 C68 H682 104.9 no
C69 C68 H682 110.9 no
O67 C68 H681 115.4 no
C69 C68 H681 111.7 no
H682 C68 H681 99.8 no
C68 C69 H691 109.3 no
C68 C69 H692 109.3 no
H691 C69 H692 109.7 no
C68 C69 H693 109.6 no
H691 C69 H693 109.6 no
H692 C69 H693 109.4 no

loop_
_geom_bond_atom_site_label_1
_geom_bond_atom_site_label_2
_geom_bond_distance
_geom_bond_publ_flag
O1 C2 1.438(4) yes
O1 C31 1.382(4) yes
C2 C3 1.516(4) yes
C2 H21 0.974 no
C2 H22 0.990 no
C3 O4 1.442(4) yes
C3 H32 0.989 no
C3 H31 0.974 no
O4 C5 1.383(4) yes
C5 C6 1.398(4) yes
C5 C12 1.380(4) yes
C6 O7 1.371(4) yes
C6 C9 1.382(4) yes
O7 C8 1.428(4) yes
C8 H81 0.986 no
C8 H83 0.986 no
C8 H82 0.984 no
C9 C10 1.405(4) yes
C9 H91 0.941 no
C10 C11 1.386(4) yes
C10 C53 1.518(4) yes
C11 C12 1.396(4) yes
C11 C13 1.519(4) yes
C12 H121 0.929 no
C13 C14 1.517(4) yes
C13 H131 0.973 no
C13 H132 0.977 no
C14 C15 1.400(4) yes
C14 C55 1.388(4) yes
C15 C16 1.377(4) yes
C15 H151 0.942 no
C16 O17 1.373(4) yes
C16 C19 1.396(5) yes
O17 C18 1.420(4) yes
C18 H183 0.975 no
C18 H182 0.995 no
C18 H181 0.974 no
C19 O20 1.389(4) yes
C19 C56 1.374(4) yes
O20 C21 1.438(4) yes
C21 C22 1.513(5) yes
C21 H211 0.982 no
C21 H212 0.985 no
C22 O23 1.436(4) yes
C22 H221 0.985 no
C22 H222 0.985 no
O23 C24 1.383(4) yes
C24 C25 1.370(5) yes
C24 C64 1.403(5) yes
C25 C26 1.398(5) yes
C25 H251 0.919 no
C26 C27 1.401(5) yes
C26 C62 1.498(5) yes
C27 C28 1.520(5) yes
C27 C63 1.389(5) yes
C28 C29 1.516(4) yes
C28 H281 0.977 no
C28 H282 0.983 no
C29 C30 1.393(5) yes
C29 C36 1.402(5) yes
C30 C31 1.374(5) yes
C30 H301 0.943 no
C31 C32 1.397(5) yes
C32 O33 1.371(4) yes
C32 C35 1.378(5) yes
O33 C34 1.395(5) yes
C34 H341 0.969 no
C34 H343 0.975 no
C34 H342 0.973 no
C35 C36 1.409(5) yes
C35 H351 0.934 no
C36 C37 1.514(5) yes
C37 C38 1.527(4) yes
C37 H371 0.985 no
C37 H372 0.975 no
C38 C39 1.398(5) yes
C38 C61 1.385(5) yes
C39 C40 1.379(5) yes
C39 H391 0.939 no
C40 O41 1.379(4) yes
C40 C57 1.385(5) yes
O41 C42 1.447(4) yes
C42 C43 1.499(5) yes
C42 H421 0.982 no
C42 H422 1.000 no
C43 O44 1.436(4) yes
C43 H432 0.986 no
C43 H431 0.994 no
O44 C45 1.397(4) yes
C45 C46 1.387(5) yes
C45 C52 1.368(4) yes
C46 O47 1.376(4) yes
C46 C49 1.380(5) yes
O47 C48 1.420(4) yes
C48 H482 0.974 no
C48 H483 0.983 no
C48 H481 0.991 no
C49 C50 1.401(4) yes
C49 H491 0.947 no
C50 C51 1.395(4) yes
C50 C54 1.510(4) yes
C51 C52 1.396(4) yes
C51 C53 1.516(4) yes
C52 H521 0.939 no
C53 H532 0.972 no
C53 H531 0.983 no
C54 C55 1.527(4) yes
C54 H541 0.983 no
C54 H542 0.981 no
C55 C56 1.397(4) yes
C56 H561 0.928 no
C57 O58 1.385(4) yes
C57 C60 1.383(5) yes
O58 C59 1.430(4) yes
C59 H592 0.957 no
C59 H591 0.981 no
C59 H593 0.970 no
C60 C61 1.394(5) yes
C60 H601 0.937 no
C61 C62 1.521(5) yes
C62 H621 0.972 no
C62 H622 0.974 no
C63 C64 1.384(5) yes
C63 H631 0.937 no
C64 O65 1.369(4) yes
O65 C66 1.424(5) yes
C66 H662 0.979 no
C66 H663 0.974 no
C66 H661 0.976 no
O67 C68 1.383(4) yes
O67 H671 0.900 no
C68 C69 1.561(4) yes
C68 H682 0.952 no
C68 H681 0.976 no
C69 H691 0.951 no
C69 H692 0.949 no
C69 H693 0.951 no

loop_
_geom_hbond_atom_site_label_D
_geom_hbond_atom_site_label_H
_geom_hbond_atom_site_label_A
_geom_hbond_site_symmetry_A
_geom_hbond_angle_DHA
_geom_hbond_distance_DH
_geom_hbond_distance_HA
_geom_hbond_distance_DA
_geom_hbond_publ_flag
C54 H542 O17 2_756 151.48(9) 0.98000 2.59000 3.483(5) yes
C59 H591 O67 . 153.00 0.98000 2.40000 3.303(5) yes
C22 H221 O7 1_655 132.98(9) 0.99000 2.58000 3.329(5) yes
C22 H222 O17 . 129.00 0.98000 2.28000 3.000(5) yes

loop_
_platon_squeeze_void_nr
_platon_squeeze_void_average_x
_platon_squeeze_void_average_y
_platon_squeeze_void_average_z
_platon_squeeze_void_volume
_platon_squeeze_void_count_electrons
_platon_squeeze_void_content
1 0.239 0.817 0.782 95 28 ' '
2 0.761 0.183 0.218 95 28 ' '
